data_4000967
loop_
_publ_author_name
'Lu, Zhikuan'
'Liu, Na'
'Lord, Samuel J.'
'Bunge, Scott D.'
'Moerner, W. E.'
'Twieg, Robert J.'

_publ_section_title
;
 Bright, Red Single-Molecule Emitters: Synthesis and Properties of
 Environmentally Sensitive Dicyanomethylenedihydrofuran (DCDHF)
 Fluorophores with Bisaromatic Conjugation.
;
_journal_issue 5
_journal_name_full 'Chemistry of materials : a publication of the American Chemical Society'
_journal_page_first 797
_journal_paper_doi 10.1021/cm801783f
_journal_volume 21
_journal_year 2009
_chemical_formula_sum 'C38 H42 N4 O S'
_chemical_formula_weight 602.82
_chemical_melting_point 178
_chemical_name_common '(hexyl)2NPhThPhDCDHF (21)'
_chemical_name_systematic
;

 ?

;
_space_group_IT_number 14
_symmetry_cell_setting monoclinic
_symmetry_space_group_name_Hall '-P 2yn'
_symmetry_space_group_name_H-M 'P 1 21/n 1'
_atom_sites_solution_hydrogens geom
_atom_sites_solution_primary direct
_atom_sites_solution_secondary difmap
_audit_creation_method SHELXL-97
_cell_angle_alpha 90.00
_cell_angle_beta 103.695(4)
_cell_angle_gamma 90.00
_cell_formula_units_Z 4
_cell_length_a 11.852(2)
_cell_length_b 16.975(4)
_cell_length_c 16.995(3)
_cell_measurement_reflns_used 2966
_cell_measurement_temperature 160(2)
_cell_measurement_theta_max 21.34
_cell_measurement_theta_min 2.38
_cell_volume 3322.0(11)
_computing_cell_refinement 'Bruker SMART'
_computing_data_collection 'Bruker SMART'
_computing_data_reduction 'Bruker SAINT'
_computing_molecular_graphics 'Bruker SHELXTL'
_computing_publication_material 'Bruker SHELXTL'
_computing_structure_refinement 'SHELXL-97 (Sheldrick, 1997)'
_computing_structure_solution 'SHELXS-97 (Sheldrick, 1990)'
_diffrn_ambient_temperature 160(2)
_diffrn_measured_fraction_theta_full 0.999
_diffrn_measured_fraction_theta_max 0.999
_diffrn_measurement_device_type 'CCD area detector'
_diffrn_measurement_method 'phi and omega scans'
_diffrn_radiation_monochromator graphite
_diffrn_radiation_source 'fine-focus sealed tube'
_diffrn_radiation_type MoK\a
_diffrn_radiation_wavelength 0.71073
_diffrn_reflns_av_R_equivalents 0.0829
_diffrn_reflns_av_sigmaI/netI 0.0656
_diffrn_reflns_limit_h_max 14
_diffrn_reflns_limit_h_min -14
_diffrn_reflns_limit_k_max 20
_diffrn_reflns_limit_k_min -20
_diffrn_reflns_limit_l_max 20
_diffrn_reflns_limit_l_min -20
_diffrn_reflns_number 26303
_diffrn_reflns_theta_full 25.05
_diffrn_reflns_theta_max 25.05
_diffrn_reflns_theta_min 1.72
_exptl_absorpt_coefficient_mu 0.133
_exptl_absorpt_correction_T_max 0.9842
_exptl_absorpt_correction_T_min 0.9611
_exptl_absorpt_correction_type multi-scan
_exptl_absorpt_process_details SADABS
_exptl_crystal_colour green
_exptl_crystal_density_diffrn 1.205
_exptl_crystal_density_meas ?
_exptl_crystal_density_method 'not measured'
_exptl_crystal_description block
_exptl_crystal_F_000 1288
_exptl_crystal_size_max 0.30
_exptl_crystal_size_mid 0.15
_exptl_crystal_size_min 0.12
_refine_diff_density_max 0.977
_refine_diff_density_min -0.470
_refine_diff_density_rms 0.055
_refine_ls_extinction_method none
_refine_ls_goodness_of_fit_ref 1.003
_refine_ls_hydrogen_treatment constr
_refine_ls_matrix_type full
_refine_ls_number_parameters 401
_refine_ls_number_reflns 5873
_refine_ls_number_restraints 0
_refine_ls_restrained_S_all 1.003
_refine_ls_R_factor_all 0.1041
_refine_ls_R_factor_gt 0.0555
_refine_ls_shift/su_max 0.000
_refine_ls_shift/su_mean 0.000
_refine_ls_structure_factor_coef Fsqd
_refine_ls_weighting_details 'calc w=1/[\s^2^(Fo^2^)+(0.1000P)^2^+0.7603P] where P=(Fo^2^+2Fc^2^)/3'
_refine_ls_weighting_scheme calc
_refine_ls_wR_factor_gt 0.1419
_refine_ls_wR_factor_ref 0.1781
_reflns_number_gt 3713
_reflns_number_total 5873
_reflns_threshold_expression >2sigma(I)
_cod_data_source_file cm801783f_si_001.cif
_cod_data_source_block nliu048
_cod_depositor_comments
;
The following automatic conversions were performed:

'_symmetry_cell_setting' value 'Monoclinic' changed to 'monoclinic'
according to /home/saulius/struct/CIF-dictionaries/cif_core.dic
dictionary named 'cif_core.dic' version 2.4.2 from
2011-04-26.

'_exptl_absorpt_correction_type' value 'MULTI-SCAN'
changed to 'multi-scan' according to
/home/saulius/struct/CIF-dictionaries/cif_core.dic dictionary named
'cif_core.dic' version 2.4.2 from 2011-04-26.

Automatic conversion script
Id: cif_fix_values 1715 2011-07-08 13:25:40Z adriana 

The following automatic conversions were performed:

'_exptl_crystal_density_meas' value 'not measured' was changed to '?'
- the value is perceived as not measured.

Automatic conversion script
Id: cif_fix_values 3008 2015-01-20 13:52:24Z robertas 
;
_cod_original_cell_volume 3322.0(12)
_cod_original_sg_symbol_H-M P2(1)/n
_cod_database_code 4000967

loop_
_symmetry_equiv_pos_as_xyz
'x, y, z'
'-x+1/2, y+1/2, -z+1/2'
'-x, -y, -z'
'x-1/2, -y-1/2, z-1/2'

loop_
_atom_site_label
_atom_site_type_symbol
_atom_site_fract_x
_atom_site_fract_y
_atom_site_fract_z
_atom_site_U_iso_or_equiv
_atom_site_adp_type
_atom_site_occupancy
_atom_site_symmetry_multiplicity
_atom_site_calc_flag
_atom_site_refinement_flags
S1 S 0.75931(7) 0.48821(5) 1.00784(5) 0.0282(2) Uani 1 1 d .
O1 O 1.45175(18) 0.58072(12) 1.37143(13) 0.0298(5) Uani 1 1 d .
N1 N 1.7084(3) 0.53562(18) 1.50969(18) 0.0425(8) Uani 1 1 d .
N2 N 1.5896(3) 0.31521(19) 1.3932(2) 0.0615(10) Uani 1 1 d .
N3 N 1.3188(3) 0.33124(17) 1.26366(18) 0.0399(7) Uani 1 1 d .
N4 N 0.2429(2) 0.40511(16) 0.75276(16) 0.0323(7) Uani 1 1 d .
C1 C 1.6370(3) 0.50405(19) 1.4630(2) 0.0293(7) Uani 1 1 d .
C2 C 1.5494(3) 0.46285(18) 1.40525(18) 0.0273(7) Uani 1 1 d .
C3 C 1.5676(3) 0.3804(2) 1.3971(2) 0.0363(8) Uani 1 1 d .
C4 C 1.4560(3) 0.50319(17) 1.36072(18) 0.0247(7) Uani 1 1 d .
C5 C 1.3551(3) 0.47815(17) 1.30049(18) 0.0244(7) Uani 1 1 d .
C6 C 1.3332(3) 0.39700(19) 1.27910(19) 0.0285(7) Uani 1 1 d .
C7 C 1.2882(3) 0.54265(17) 1.27103(18) 0.0233(7) Uani 1 1 d .
C8 C 1.3486(3) 0.61488(17) 1.31596(19) 0.0255(7) Uani 1 1 d .
C9 C 1.2808(3) 0.65438(19) 1.3703(2) 0.0335(8) Uani 1 1 d .
H9A H 1.2487 0.6141 1.4001 0.050 Uiso 1 1 calc R
H9B H 1.2173 0.6854 1.3371 0.050 Uiso 1 1 calc R
H9C H 1.3325 0.6891 1.4087 0.050 Uiso 1 1 calc R
C10 C 1.3960(3) 0.67168(19) 1.2625(2) 0.0316(8) Uani 1 1 d .
H10A H 1.4462 0.7105 1.2965 0.047 Uiso 1 1 calc R
H10B H 1.3313 0.6988 1.2258 0.047 Uiso 1 1 calc R
H10C H 1.4409 0.6423 1.2307 0.047 Uiso 1 1 calc R
C11 C 1.1794(3) 0.54769(17) 1.20963(17) 0.0226(7) Uani 1 1 d .
C12 C 1.1226(3) 0.48082(18) 1.16963(18) 0.0250(7) Uani 1 1 d .
H12 H 1.1574 0.4304 1.1813 0.030 Uiso 1 1 calc R
C13 C 1.0178(3) 0.48698(18) 1.11403(18) 0.0259(7) Uani 1 1 d .
H13 H 0.9814 0.4406 1.0887 0.031 Uiso 1 1 calc R
C14 C 0.9634(3) 0.56001(18) 1.09379(17) 0.0250(7) Uani 1 1 d .
C15 C 1.0210(3) 0.62709(18) 1.13182(18) 0.0252(7) Uani 1 1 d .
H15 H 0.9873 0.6776 1.1185 0.030 Uiso 1 1 calc R
C16 C 1.1247(3) 0.62103(17) 1.18773(18) 0.0254(7) Uani 1 1 d .
H16 H 1.1611 0.6676 1.2126 0.031 Uiso 1 1 calc R
C17 C 0.8511(3) 0.56817(17) 1.03641(18) 0.0246(7) Uani 1 1 d .
C18 C 0.8017(3) 0.63444(18) 0.99628(19) 0.0295(7) Uani 1 1 d .
H18 H 0.8378 0.6848 1.0034 0.035 Uiso 1 1 calc R
C19 C 0.6929(3) 0.62074(18) 0.94382(19) 0.0294(8) Uani 1 1 d .
H19 H 0.6491 0.6609 0.9115 0.035 Uiso 1 1 calc R
C20 C 0.6554(3) 0.54441(18) 0.94321(18) 0.0249(7) Uani 1 1 d .
C21 C 0.5474(3) 0.50932(18) 0.89697(17) 0.0257(7) Uani 1 1 d .
C22 C 0.5111(3) 0.43360(18) 0.91266(19) 0.0290(7) Uani 1 1 d .
H22 H 0.5569 0.4046 0.9566 0.035 Uiso 1 1 calc R
C23 C 0.4118(3) 0.39963(19) 0.86701(19) 0.0296(7) Uani 1 1 d .
H23 H 0.3914 0.3479 0.8800 0.036 Uiso 1 1 calc R
C24 C 0.3392(3) 0.43965(18) 0.80129(18) 0.0271(7) Uani 1 1 d .
C25 C 0.3730(3) 0.5170(2) 0.78824(19) 0.0310(7) Uani 1 1 d .
H25 H 0.3254 0.5472 0.7461 0.037 Uiso 1 1 calc R
C26 C 0.4726(3) 0.5506(2) 0.83429(19) 0.0313(8) Uani 1 1 d .
H26 H 0.4912 0.6033 0.8233 0.038 Uiso 1 1 calc R
C27 C 0.2081(3) 0.3247(2) 0.7670(2) 0.0353(8) Uani 1 1 d .
H27A H 0.1247 0.3181 0.7408 0.042 Uiso 1 1 calc R
H27B H 0.2178 0.3169 0.8259 0.042 Uiso 1 1 calc R
C28 C 0.2770(3) 0.2608(2) 0.7350(2) 0.0356(8) Uani 1 1 d .
H28A H 0.3568 0.2592 0.7697 0.043 Uiso 1 1 calc R
H28B H 0.2405 0.2090 0.7394 0.043 Uiso 1 1 calc R
C29 C 0.2836(3) 0.2733(2) 0.6474(2) 0.0384(9) Uani 1 1 d .
H29A H 0.3250 0.3233 0.6434 0.046 Uiso 1 1 calc R
H29B H 0.2039 0.2782 0.6129 0.046 Uiso 1 1 calc R
C30 C 0.3462(3) 0.2059(2) 0.6154(2) 0.0421(9) Uani 1 1 d .
H30A H 0.4160 0.1911 0.6575 0.051 Uiso 1 1 calc R
H30B H 0.2942 0.1594 0.6051 0.051 Uiso 1 1 calc R
C31 C 0.3829(4) 0.2267(2) 0.5375(2) 0.0545(11) Uani 1 1 d .
H31A H 0.4363 0.2724 0.5485 0.065 Uiso 1 1 calc R
H31B H 0.4267 0.1818 0.5225 0.065 Uiso 1 1 calc R
C32 C 0.2851(4) 0.2463(3) 0.4669(3) 0.0643(13) Uani 1 1 d .
H32A H 0.2322 0.2012 0.4546 0.096 Uiso 1 1 calc R
H32B H 0.3161 0.2582 0.4197 0.096 Uiso 1 1 calc R
H32C H 0.2429 0.2921 0.4801 0.096 Uiso 1 1 calc R
C33 C 0.1707(3) 0.4476(2) 0.6845(2) 0.0350(8) Uani 1 1 d .
H33A H 0.1297 0.4091 0.6439 0.042 Uiso 1 1 calc R
H33B H 0.2212 0.4801 0.6586 0.042 Uiso 1 1 calc R
C34 C 0.0821(3) 0.5005(2) 0.7094(2) 0.0409(9) Uani 1 1 d .
H34A H 0.1237 0.5404 0.7480 0.049 Uiso 1 1 calc R
H34B H 0.0349 0.4682 0.7382 0.049 Uiso 1 1 calc R
C35 C 0.0010(4) 0.5425(3) 0.6395(3) 0.0697(14) Uani 1 1 d .
H35A H -0.0571 0.5727 0.6605 0.084 Uiso 1 1 calc R
H35B H -0.0411 0.5029 0.6008 0.084 Uiso 1 1 calc R
C36 C 0.0674(4) 0.6008(3) 0.5932(3) 0.0739(15) Uani 1 1 d .
H36A H 0.1277 0.6288 0.6338 0.089 Uiso 1 1 calc R
H36B H 0.1075 0.5692 0.5591 0.089 Uiso 1 1 calc R
C37 C -0.0030(5) 0.6577(3) 0.5432(4) 0.0936(18) Uani 1 1 d .
H37A H -0.0341 0.6945 0.5781 0.112 Uiso 1 1 calc R
H37B H -0.0699 0.6306 0.5076 0.112 Uiso 1 1 calc R
C38 C 0.0587(5) 0.7037(3) 0.4923(3) 0.0816(16) Uani 1 1 d .
H38A H 0.1346 0.7202 0.5250 0.122 Uiso 1 1 calc R
H38B H 0.0128 0.7503 0.4711 0.122 Uiso 1 1 calc R
H38C H 0.0694 0.6710 0.4471 0.122 Uiso 1 1 calc R

loop_
_atom_site_aniso_label
_atom_site_aniso_U_11
_atom_site_aniso_U_22
_atom_site_aniso_U_33
_atom_site_aniso_U_23
_atom_site_aniso_U_13
_atom_site_aniso_U_12
S1 0.0283(4) 0.0245(4) 0.0288(4) 0.0034(3) 0.0011(3) -0.0011(3)
O1 0.0289(13) 0.0230(12) 0.0333(13) -0.0041(9) -0.0013(10) 0.0028(9)
N1 0.0341(17) 0.0463(19) 0.0417(19) 0.0002(15) -0.0019(15) -0.0009(15)
N2 0.051(2) 0.0302(19) 0.089(3) -0.0033(17) -0.012(2) 0.0058(16)
N3 0.0443(18) 0.0250(17) 0.0436(18) 0.0013(13) -0.0032(14) -0.0002(13)
N4 0.0299(16) 0.0356(16) 0.0289(15) -0.0060(12) 0.0019(13) 0.0012(13)
C1 0.0276(18) 0.0298(18) 0.0304(18) 0.0072(15) 0.0065(15) 0.0051(14)
C2 0.0272(17) 0.0258(17) 0.0270(17) 0.0017(13) 0.0028(14) -0.0006(13)
C3 0.032(2) 0.031(2) 0.040(2) 0.0038(15) -0.0012(17) 0.0021(15)
C4 0.0259(17) 0.0243(17) 0.0237(16) 0.0003(13) 0.0054(14) 0.0011(13)
C5 0.0252(16) 0.0232(16) 0.0261(16) 0.0005(13) 0.0086(13) 0.0016(13)
C6 0.0284(18) 0.0259(19) 0.0278(18) 0.0051(14) -0.0001(14) 0.0011(14)
C7 0.0263(17) 0.0204(16) 0.0245(16) -0.0004(12) 0.0088(14) 0.0002(13)
C8 0.0244(17) 0.0229(16) 0.0265(17) -0.0001(13) 0.0005(14) 0.0019(13)
C9 0.039(2) 0.0305(18) 0.0297(18) -0.0050(14) 0.0067(15) 0.0075(15)
C10 0.0259(18) 0.0284(18) 0.039(2) 0.0015(15) 0.0038(15) -0.0041(14)
C11 0.0269(17) 0.0222(16) 0.0202(16) -0.0007(12) 0.0087(13) -0.0002(13)
C12 0.0282(17) 0.0206(16) 0.0264(17) -0.0007(13) 0.0066(14) 0.0018(13)
C13 0.0285(17) 0.0214(16) 0.0268(17) -0.0016(13) 0.0049(14) 0.0002(13)
C14 0.0285(18) 0.0285(17) 0.0188(16) 0.0007(13) 0.0075(14) 0.0007(13)
C15 0.0246(17) 0.0218(16) 0.0286(17) 0.0042(13) 0.0052(14) -0.0003(13)
C16 0.0297(18) 0.0192(16) 0.0273(17) -0.0011(13) 0.0065(15) -0.0027(13)
C17 0.0271(17) 0.0243(16) 0.0216(16) -0.0025(13) 0.0040(13) -0.0022(13)
C18 0.0343(19) 0.0225(16) 0.0314(18) -0.0002(13) 0.0071(15) -0.0001(14)
C19 0.0315(19) 0.0270(18) 0.0282(18) 0.0015(13) 0.0043(15) 0.0041(14)
C20 0.0260(17) 0.0290(17) 0.0193(16) -0.0014(13) 0.0045(13) 0.0025(13)
C21 0.0272(17) 0.0279(17) 0.0224(16) -0.0033(13) 0.0068(14) 0.0031(14)
C22 0.0322(19) 0.0301(18) 0.0244(17) 0.0027(13) 0.0061(15) 0.0047(14)
C23 0.0309(18) 0.0293(18) 0.0284(18) -0.0036(14) 0.0065(15) -0.0016(14)
C24 0.0287(18) 0.0301(18) 0.0239(17) -0.0061(13) 0.0090(14) 0.0022(14)
C25 0.0284(18) 0.0364(19) 0.0261(17) 0.0017(14) 0.0025(14) 0.0041(15)
C26 0.0313(19) 0.0304(18) 0.0321(19) 0.0035(14) 0.0070(15) 0.0000(14)
C27 0.0313(19) 0.045(2) 0.0300(19) -0.0063(16) 0.0080(15) -0.0076(16)
C28 0.041(2) 0.0312(19) 0.035(2) -0.0037(15) 0.0086(16) -0.0057(15)
C29 0.046(2) 0.035(2) 0.035(2) -0.0076(16) 0.0107(17) 0.0008(16)
C30 0.056(2) 0.0319(19) 0.038(2) -0.0090(16) 0.0114(19) 0.0014(17)
C31 0.081(3) 0.041(2) 0.046(2) -0.0073(19) 0.024(2) 0.005(2)
C32 0.100(4) 0.047(3) 0.049(3) -0.007(2) 0.023(3) 0.003(2)
C33 0.0312(19) 0.046(2) 0.0252(18) -0.0043(15) 0.0020(15) -0.0018(16)
C34 0.034(2) 0.053(2) 0.038(2) 0.0060(17) 0.0146(16) 0.0033(17)
C35 0.057(3) 0.095(4) 0.060(3) 0.035(3) 0.021(2) 0.034(3)
C36 0.061(3) 0.120(4) 0.048(3) 0.028(3) 0.027(2) 0.030(3)
C37 0.090(4) 0.081(4) 0.114(5) 0.025(4) 0.033(4) -0.004(3)
C38 0.081(4) 0.061(3) 0.114(5) 0.009(3) 0.045(3) -0.019(3)

loop_
_atom_type_symbol
_atom_type_description
_atom_type_scat_dispersion_real
_atom_type_scat_dispersion_imag
_atom_type_scat_source
C C 0.0033 0.0016 'International Tables Vol C Tables 4.2.6.8 and 6.1.1.4'
H H 0.0000 0.0000 'International Tables Vol C Tables 4.2.6.8 and 6.1.1.4'
N N 0.0061 0.0033 'International Tables Vol C Tables 4.2.6.8 and 6.1.1.4'
O O 0.0106 0.0060 'International Tables Vol C Tables 4.2.6.8 and 6.1.1.4'
S S 0.1246 0.1234 'International Tables Vol C Tables 4.2.6.8 and 6.1.1.4'

loop_
_geom_angle_atom_site_label_1
_geom_angle_atom_site_label_2
_geom_angle_atom_site_label_3
_geom_angle
C20 S1 C17 92.93(15)
C4 O1 C8 110.7(2)
C24 N4 C33 121.0(3)
C24 N4 C27 121.8(3)
C33 N4 C27 117.2(3)
N1 C1 C2 178.6(4)
C4 C2 C3 123.9(3)
C4 C2 C1 119.7(3)
C3 C2 C1 116.4(3)
N2 C3 C2 175.5(4)
O1 C4 C2 118.1(3)
O1 C4 C5 109.7(2)
C2 C4 C5 132.2(3)
C7 C5 C6 128.2(3)
C7 C5 C4 109.5(3)
C6 C5 C4 122.3(3)
N3 C6 C5 177.9(3)
C5 C7 C11 130.1(3)
C5 C7 C8 107.1(3)
C11 C7 C8 122.8(3)
O1 C8 C9 105.3(2)
O1 C8 C10 105.3(2)
C9 C8 C10 114.0(3)
O1 C8 C7 102.9(2)
C9 C8 C7 113.9(3)
C10 C8 C7 113.9(3)
C8 C9 H9A 109.5
C8 C9 H9B 109.5
H9A C9 H9B 109.5
C8 C9 H9C 109.5
H9A C9 H9C 109.5
H9B C9 H9C 109.5
C8 C10 H10A 109.5
C8 C10 H10B 109.5
H10A C10 H10B 109.5
C8 C10 H10C 109.5
H10A C10 H10C 109.5
H10B C10 H10C 109.5
C12 C11 C16 116.5(3)
C12 C11 C7 122.6(3)
C16 C11 C7 120.9(3)
C13 C12 C11 121.4(3)
C13 C12 H12 119.3
C11 C12 H12 119.3
C12 C13 C14 121.6(3)
C12 C13 H13 119.2
C14 C13 H13 119.2
C13 C14 C15 117.3(3)
C13 C14 C17 122.8(3)
C15 C14 C17 119.9(3)
C16 C15 C14 121.2(3)
C16 C15 H15 119.4
C14 C15 H15 119.4
C15 C16 C11 122.0(3)
C15 C16 H16 119.0
C11 C16 H16 119.0
C18 C17 C14 128.6(3)
C18 C17 S1 109.7(2)
C14 C17 S1 121.7(2)
C17 C18 C19 113.5(3)
C17 C18 H18 123.2
C19 C18 H18 123.2
C20 C19 C18 114.2(3)
C20 C19 H19 122.9
C18 C19 H19 122.9
C19 C20 C21 129.2(3)
C19 C20 S1 109.6(2)
C21 C20 S1 121.2(2)
C22 C21 C26 115.9(3)
C22 C21 C20 122.8(3)
C26 C21 C20 121.4(3)
C23 C22 C21 122.6(3)
C23 C22 H22 118.7
C21 C22 H22 118.7
C22 C23 C24 121.6(3)
C22 C23 H23 119.2
C24 C23 H23 119.2
N4 C24 C25 122.2(3)
N4 C24 C23 122.3(3)
C25 C24 C23 115.6(3)
C26 C25 C24 122.4(3)
C26 C25 H25 118.8
C24 C25 H25 118.8
C25 C26 C21 121.9(3)
C25 C26 H26 119.1
C21 C26 H26 119.1
N4 C27 C28 114.1(3)
N4 C27 H27A 108.7
C28 C27 H27A 108.7
N4 C27 H27B 108.7
C28 C27 H27B 108.7
H27A C27 H27B 107.6
C29 C28 C27 113.7(3)
C29 C28 H28A 108.8
C27 C28 H28A 108.8
C29 C28 H28B 108.8
C27 C28 H28B 108.8
H28A C28 H28B 107.7
C28 C29 C30 112.6(3)
C28 C29 H29A 109.1
C30 C29 H29A 109.1
C28 C29 H29B 109.1
C30 C29 H29B 109.1
H29A C29 H29B 107.8
C31 C30 C29 113.2(3)
C31 C30 H30A 108.9
C29 C30 H30A 108.9
C31 C30 H30B 108.9
C29 C30 H30B 108.9
H30A C30 H30B 107.7
C32 C31 C30 114.9(4)
C32 C31 H31A 108.5
C30 C31 H31A 108.5
C32 C31 H31B 108.5
C30 C31 H31B 108.5
H31A C31 H31B 107.5
C31 C32 H32A 109.5
C31 C32 H32B 109.5
H32A C32 H32B 109.5
C31 C32 H32C 109.5
H32A C32 H32C 109.5
H32B C32 H32C 109.5
N4 C33 C34 112.7(3)
N4 C33 H33A 109.1
C34 C33 H33A 109.1
N4 C33 H33B 109.1
C34 C33 H33B 109.1
H33A C33 H33B 107.8
C33 C34 C35 114.3(3)
C33 C34 H34A 108.7
C35 C34 H34A 108.7
C33 C34 H34B 108.7
C35 C34 H34B 108.7
H34A C34 H34B 107.6
C34 C35 C36 112.7(4)
C34 C35 H35A 109.1
C36 C35 H35A 109.1
C34 C35 H35B 109.1
C36 C35 H35B 109.1
H35A C35 H35B 107.8
C37 C36 C35 115.5(4)
C37 C36 H36A 108.4
C35 C36 H36A 108.4
C37 C36 H36B 108.4
C35 C36 H36B 108.4
H36A C36 H36B 107.5
C36 C37 C38 114.0(5)
C36 C37 H37A 108.8
C38 C37 H37A 108.8
C36 C37 H37B 108.8
C38 C37 H37B 108.8
H37A C37 H37B 107.7
C37 C38 H38A 109.5
C37 C38 H38B 109.5
H38A C38 H38B 109.5
C37 C38 H38C 109.5
H38A C38 H38C 109.5
H38B C38 H38C 109.5

loop_
_geom_bond_atom_site_label_1
_geom_bond_atom_site_label_2
_geom_bond_distance
S1 C20 1.730(3)
S1 C17 1.735(3)
O1 C4 1.331(4)
O1 C8 1.474(4)
N1 C1 1.147(4)
N2 C3 1.143(4)
N3 C6 1.150(4)
N4 C24 1.371(4)
N4 C33 1.459(4)
N4 C27 1.463(4)
C1 C2 1.431(5)
C2 C4 1.368(4)
C2 C3 1.428(5)
C4 C5 1.442(4)
C5 C7 1.375(4)
C5 C6 1.432(4)
C7 C11 1.456(4)
C7 C8 1.530(4)
C8 C9 1.516(4)
C8 C10 1.521(4)
C9 H9A 0.9800
C9 H9B 0.9800
C9 H9C 0.9800
C10 H10A 0.9800
C10 H10B 0.9800
C10 H10C 0.9800
C11 C12 1.410(4)
C11 C16 1.412(4)
C12 C13 1.375(4)
C12 H12 0.9500
C13 C14 1.402(4)
C13 H13 0.9500
C14 C15 1.404(4)
C14 C17 1.459(4)
C15 C16 1.368(4)
C15 H15 0.9500
C16 H16 0.9500
C17 C18 1.372(4)
C18 C19 1.403(5)
C18 H18 0.9500
C19 C20 1.369(4)
C19 H19 0.9500
C20 C21 1.461(4)
C21 C22 1.401(4)
C21 C26 1.402(4)
C22 C23 1.374(4)
C22 H22 0.9500
C23 C24 1.412(4)
C23 H23 0.9500
C24 C25 1.406(4)
C25 C26 1.376(4)
C25 H25 0.9500
C26 H26 0.9500
C27 C28 1.532(5)
C27 H27A 0.9900
C27 H27B 0.9900
C28 C29 1.525(5)
C28 H28A 0.9900
C28 H28B 0.9900
C29 C30 1.532(5)
C29 H29A 0.9900
C29 H29B 0.9900
C30 C31 1.529(5)
C30 H30A 0.9900
C30 H30B 0.9900
C31 C32 1.495(6)
C31 H31A 0.9900
C31 H31B 0.9900
C32 H32A 0.9800
C32 H32B 0.9800
C32 H32C 0.9800
C33 C34 1.516(5)
C33 H33A 0.9900
C33 H33B 0.9900
C34 C35 1.518(5)
C34 H34A 0.9900
C34 H34B 0.9900
C35 C36 1.584(7)
C35 H35A 0.9900
C35 H35B 0.9900
C36 C37 1.420(7)
C36 H36A 0.9900
C36 H36B 0.9900
C37 C38 1.481(7)
C37 H37A 0.9900
C37 H37B 0.9900
C38 H38A 0.9800
C38 H38B 0.9800
C38 H38C 0.9800

loop_
_cod_related_entry_id
_cod_related_entry_database
_cod_related_entry_code
1 ChemSpider 24539647
